data_1544070
loop_
_publ_author_name
'Cai, Jiawei'
'Li, Zhixin'
'Qiu, Yanxuan'
'OuYang, Zhijian'
'Lin, Wenning'
'Yang, Liu'
'Feng, Weijin'
'Yu, Xinwei'
'Dong, Wen'

_publ_section_title
;
 The syntheses, structures and azo--hydrazone tautomeric studies of three
 triazole/tetrazole azo dyes
;
_journal_issue 11
_journal_name_full 'New J. Chem.'
_journal_page_first 9370
_journal_paper_doi 10.1039/C5NJ02539G
_journal_volume 40
_journal_year 2016
_chemical_formula_moiety 'C12 H7 N5 O'
_chemical_formula_sum 'C12 H7 N5 O'
_chemical_formula_weight 237.23
_chemical_name_systematic
;
 ? 
;
_space_group_crystal_system monoclinic
_space_group_IT_number 14
_space_group_name_Hall '-P 2yn'
_space_group_name_H-M_alt 'P 1 21/n 1'
_symmetry_space_group_name_Hall '-P 2yn'
_symmetry_space_group_name_H-M 'P 1 21/n 1'
_atom_sites_solution_hydrogens mixed
_audit_creation_date 2016-07-24
_audit_creation_method
;
Olex2 1.2-beta
(compiled 2015.09.16 svn.r3215 for OlexSys, GUI svn.r5095)
;
_audit_update_record
;
2016-07-24 deposited with the CCDC.
2016-09-13 downloaded from the CCDC.
;
_cell_angle_alpha 90
_cell_angle_beta 92.735(6)
_cell_angle_gamma 90
_cell_formula_units_Z 4
_cell_length_a 3.7787(3)
_cell_length_b 15.4361(13)
_cell_length_c 17.0098(14)
_cell_measurement_reflns_used 2003
_cell_measurement_temperature 296(2)
_cell_measurement_theta_max 25.8545
_cell_measurement_theta_min 2.3945
_cell_volume 991.02(14)
_computing_cell_refinement 'SAINT v7.34A (Bruker, 200?)'
_computing_data_reduction 'SAINT v7.34A (Bruker, 200?)'
_computing_molecular_graphics 'Olex2 (Dolomanov et al., 2009)'
_computing_publication_material 'Olex2 (Dolomanov et al., 2009)'
_computing_structure_refinement 'ShelXL (Sheldrick, 2015)'
_computing_structure_solution 'ShelXS (Sheldrick, 2008)'
_diffrn_ambient_temperature 296.15
_diffrn_measured_fraction_theta_full 1.000
_diffrn_measured_fraction_theta_max 0.991
_diffrn_measurement_device_type 'CCD area detector'
_diffrn_measurement_method 'phi and omega scans'
_diffrn_radiation_monochromator graphite
_diffrn_radiation_type MoK\a
_diffrn_radiation_wavelength 0.71073
_diffrn_reflns_av_R_equivalents 0.0776
_diffrn_reflns_av_unetI/netI 0.0571
_diffrn_reflns_Laue_measured_fraction_full 1.000
_diffrn_reflns_Laue_measured_fraction_max 0.991
_diffrn_reflns_limit_h_max 4
_diffrn_reflns_limit_h_min -4
_diffrn_reflns_limit_k_max 19
_diffrn_reflns_limit_k_min -20
_diffrn_reflns_limit_l_max 21
_diffrn_reflns_limit_l_min -22
_diffrn_reflns_number 14370
_diffrn_reflns_point_group_measured_fraction_full 1.000
_diffrn_reflns_point_group_measured_fraction_max 0.991
_diffrn_reflns_theta_full 25.242
_diffrn_reflns_theta_max 27.578
_diffrn_reflns_theta_min 1.782
_exptl_absorpt_coefficient_mu 0.110
_exptl_absorpt_correction_T_max 0.990
_exptl_absorpt_correction_T_min 0.986
_exptl_absorpt_correction_type empirical
_exptl_absorpt_process_details
;
SADABS-2004/1 (Bruker,2004) was used for absorption correction.
R(int) was 0.0640 before and 0.0311 after correction.
The Ratio of minimum to maximum transmission is 0.7005.
The \l/2 correction factor is 0.0015.
;
_exptl_crystal_colour yellow
_exptl_crystal_density_diffrn 1.590
_exptl_crystal_density_method 'not measured'
_exptl_crystal_description block
_exptl_crystal_F_000 488.0
_exptl_crystal_size_max 0.14
_exptl_crystal_size_mid 0.11
_exptl_crystal_size_min 0.09
_refine_diff_density_max 0.169
_refine_diff_density_min -0.218
_refine_diff_density_rms 0.044
_refine_ls_extinction_method none
_refine_ls_goodness_of_fit_ref 0.986
_refine_ls_hydrogen_treatment mixed
_refine_ls_matrix_type full
_refine_ls_number_parameters 167
_refine_ls_number_reflns 2259
_refine_ls_number_restraints 1
_refine_ls_restrained_S_all 0.988
_refine_ls_R_factor_all 0.1305
_refine_ls_R_factor_gt 0.0505
_refine_ls_shift/su_max 0.001
_refine_ls_shift/su_mean 0.000
_refine_ls_structure_factor_coef Fsqd
_refine_ls_weighting_details 'w=1/[\s^2^(Fo^2^)+(0.0658P)^2^+0.0340P] where P=(Fo^2^+2Fc^2^)/3'
_refine_ls_weighting_scheme calc
_refine_ls_wR_factor_gt 0.1083
_refine_ls_wR_factor_ref 0.1400
_reflns_Friedel_coverage 0.000
_reflns_number_gt 1106
_reflns_number_total 2280
_reflns_threshold_expression 'I > 2\s(I)'
_cod_data_source_file c5nj02539g2.cif
_cod_data_source_block 2
_cod_depositor_comments 'Adding full bibliography for 1544069--1544070.cif.'
_cod_database_code 1544070
_shelx_space_group_comment
;
The symmetry employed for this shelxl refinement is uniquely defined
by the following loop, which should always be used as a source of
symmetry information in preference to the above space-group names.
They are only intended as comments.
;
_olex2_refinement_description
;
1. Fixed Uiso
 At 1.2 times of:
  All C(H) groups
2. Restrained distances
 O1-H1A
 0.8 with sigma of 0.02
3.a Aromatic/amide H refined with riding coordinates:
 C9(H9), C12(H12), C11(H11), C6(H6), C5(H5), C1(H1)
;
_shelx_shelxl_version_number 2014/7
_olex2_submission_special_instructions 'No special instructions were received'

loop_
_space_group_symop_operation_xyz
'x, y, z'
'-x+1/2, y+1/2, -z+1/2'
'-x, -y, -z'
'x-1/2, -y-1/2, z-1/2'

loop_
_atom_site_label
_atom_site_type_symbol
_atom_site_fract_x
_atom_site_fract_y
_atom_site_fract_z
_atom_site_U_iso_or_equiv
_atom_site_adp_type
_atom_site_occupancy
_atom_site_site_symmetry_order
_atom_site_calc_flag
_atom_site_refinement_flags_posn
N1 N 0.5315(5) 0.19222(12) 0.96599(10) 0.0458(5) Uani 1 1 d .
N3 N 0.8347(6) 0.17201(14) 1.07830(12) 0.0571(6) Uani 1 1 d .
N2 N 0.5846(6) 0.10567(13) 0.96936(12) 0.0594(6) Uani 1 1 d .
N4 N 0.6648(5) 0.31737(12) 1.04367(10) 0.0475(5) Uani 1 1 d .
N5 N 0.4972(5) 0.36548(12) 0.99029(10) 0.0452(5) Uani 1 1 d .
C8 C 0.1793(5) 0.38561(15) 0.86624(12) 0.0400(6) Uani 1 1 d .
C3 C 0.3491(5) 0.32865(14) 0.92320(11) 0.0387(5) Uani 1 1 d .
C4 C 0.3614(6) 0.23990(15) 0.90756(12) 0.0430(6) Uani 1 1 d .
C9 C 0.1576(5) 0.47488(15) 0.87674(12) 0.0426(6) Uani 1 1 d .
H9 H 0.2504 0.5000 0.9229 0.051 Uiso 1 1 calc R
C12 C -0.1310(6) 0.40172(17) 0.73850(13) 0.0500(6) Uani 1 1 d .
H12 H -0.2307 0.3778 0.6924 0.060 Uiso 1 1 calc R
C11 C -0.1461(6) 0.48831(16) 0.74944(13) 0.0509(7) Uani 1 1 d .
H11 H -0.2535 0.5233 0.7107 0.061 Uiso 1 1 calc R
C6 C 0.0550(6) 0.25684(15) 0.78432(13) 0.0503(7) Uani 1 1 d .
H6 H -0.0438 0.2332 0.7380 0.060 Uiso 1 1 calc R
C10 C -0.0007(6) 0.52593(16) 0.81896(12) 0.0451(6) Uani 1 1 d .
C7 C 0.0331(6) 0.34692(15) 0.79563(11) 0.0416(6) Uani 1 1 d .
C2 C 0.6810(6) 0.23101(15) 1.03171(12) 0.0451(6) Uani 1 1 d .
C5 C 0.2150(6) 0.20287(16) 0.83848(13) 0.0514(7) Uani 1 1 d .
H5 H 0.2265 0.1435 0.8298 0.062 Uiso 1 1 calc R
C1 C 0.7653(7) 0.09873(17) 1.03803(16) 0.0638(8) Uani 1 1 d .
H1 H 0.8407 0.0452 1.0574 0.077 Uiso 1 1 calc R
O1 O -0.0282(5) 0.61255(11) 0.82465(10) 0.0625(6) Uani 1 1 d D
H1A H 0.066(8) 0.6330(17) 0.8682(12) 0.093(10) Uiso 1 1 d D

loop_
_atom_site_aniso_label
_atom_site_aniso_U_11
_atom_site_aniso_U_22
_atom_site_aniso_U_33
_atom_site_aniso_U_23
_atom_site_aniso_U_13
_atom_site_aniso_U_12
N1 0.0490(13) 0.0424(12) 0.0455(12) -0.0011(9) -0.0025(9) -0.0015(9)
N3 0.0645(15) 0.0529(14) 0.0531(12) 0.0062(11) -0.0074(10) 0.0017(11)
N2 0.0737(16) 0.0426(13) 0.0611(14) 0.0008(10) -0.0058(11) 0.0007(11)
N4 0.0545(14) 0.0481(13) 0.0389(11) 0.0003(9) -0.0081(9) 0.0011(10)
N5 0.0494(13) 0.0512(13) 0.0341(10) -0.0003(9) -0.0075(8) -0.0008(9)
C8 0.0335(13) 0.0520(15) 0.0344(12) -0.0027(11) -0.0001(9) -0.0043(10)
C3 0.0344(13) 0.0476(14) 0.0339(12) -0.0036(10) -0.0017(9) -0.0038(10)
C4 0.0405(14) 0.0481(15) 0.0404(13) -0.0031(11) 0.0005(10) -0.0034(10)
C9 0.0390(14) 0.0527(15) 0.0354(12) -0.0035(11) -0.0060(10) -0.0032(11)
C12 0.0461(15) 0.0692(17) 0.0337(12) -0.0059(12) -0.0101(10) -0.0030(12)
C11 0.0451(16) 0.0707(18) 0.0356(13) 0.0040(12) -0.0101(11) -0.0001(12)
C6 0.0484(16) 0.0618(17) 0.0400(14) -0.0144(11) -0.0054(11) -0.0086(12)
C10 0.0442(15) 0.0523(15) 0.0381(13) 0.0012(11) -0.0065(10) -0.0009(11)
C7 0.0358(14) 0.0561(15) 0.0324(12) -0.0060(11) -0.0032(10) -0.0043(11)
C2 0.0467(15) 0.0494(15) 0.0385(13) 0.0005(11) -0.0038(11) -0.0015(12)
C5 0.0565(17) 0.0511(15) 0.0461(14) -0.0115(12) -0.0045(12) -0.0062(12)
C1 0.076(2) 0.0531(17) 0.0613(18) 0.0072(14) -0.0054(14) 0.0057(14)
O1 0.0823(14) 0.0529(12) 0.0497(11) 0.0021(9) -0.0253(9) 0.0030(9)

loop_
_atom_type_symbol
_atom_type_description
_atom_type_scat_dispersion_real
_atom_type_scat_dispersion_imag
_atom_type_scat_source
C C 0.0033 0.0016 'International Tables Vol C Tables 4.2.6.8 and 6.1.1.4'
H H 0.0000 0.0000 'International Tables Vol C Tables 4.2.6.8 and 6.1.1.4'
N N 0.0061 0.0033 'International Tables Vol C Tables 4.2.6.8 and 6.1.1.4'
O O 0.0106 0.0060 'International Tables Vol C Tables 4.2.6.8 and 6.1.1.4'

loop_
_geom_angle_atom_site_label_1
_geom_angle_atom_site_label_2
_geom_angle_atom_site_label_3
_geom_angle
N2 N1 C4 128.64(19)
N2 N1 C2 110.10(18)
C2 N1 C4 121.3(2)
C2 N3 C1 101.83(19)
C1 N2 N1 100.71(19)
N5 N4 C2 118.58(18)
N4 N5 C3 120.39(19)
C9 C8 C3 123.12(18)
C9 C8 C7 119.9(2)
C7 C8 C3 117.0(2)
N5 C3 C8 117.3(2)
N5 C3 C4 123.3(2)
C4 C3 C8 119.32(19)
N1 C4 C3 114.01(19)
N1 C4 C5 122.9(2)
C3 C4 C5 123.1(2)
C8 C9 H9 119.9
C10 C9 C8 120.1(2)
C10 C9 H9 119.9
C11 C12 H12 119.4
C11 C12 C7 121.3(2)
C7 C12 H12 119.4
C12 C11 H11 119.8
C12 C11 C10 120.5(2)
C10 C11 H11 119.8
C7 C6 H6 118.7
C5 C6 H6 118.7
C5 C6 C7 122.6(2)
C9 C10 C11 120.3(2)
O1 C10 C9 123.4(2)
O1 C10 C11 116.3(2)
C12 C7 C8 117.9(2)
C6 C7 C8 120.3(2)
C6 C7 C12 121.7(2)
N3 C2 N1 109.9(2)
N3 C2 N4 127.7(2)
N4 C2 N1 122.4(2)
C4 C5 H5 121.2
C6 C5 C4 117.6(2)
C6 C5 H5 121.2
N3 C1 H1 121.3
N2 C1 N3 117.4(2)
N2 C1 H1 121.3
C10 O1 H1A 113.2(19)

loop_
_geom_bond_atom_site_label_1
_geom_bond_atom_site_label_2
_geom_bond_distance
N1 N2 1.352(2)
N1 C4 1.372(3)
N1 C2 1.367(3)
N3 C2 1.323(3)
N3 C1 1.342(3)
N2 C1 1.329(3)
N4 N5 1.312(2)
N4 C2 1.350(3)
N5 C3 1.370(2)
C8 C3 1.437(3)
C8 C9 1.392(3)
C8 C7 1.429(3)
C3 C4 1.397(3)
C4 C5 1.397(3)
C9 H9 0.9300
C9 C10 1.374(3)
C12 H12 0.9300
C12 C11 1.351(3)
C12 C7 1.409(3)
C11 H11 0.9300
C11 C10 1.406(3)
C6 H6 0.9300
C6 C7 1.407(3)
C6 C5 1.362(3)
C10 O1 1.345(3)
C5 H5 0.9300
C1 H1 0.9300
O1 H1A 0.867(17)

loop_
_geom_torsion_atom_site_label_1
_geom_torsion_atom_site_label_2
_geom_torsion_atom_site_label_3
_geom_torsion_atom_site_label_4
_geom_torsion
N1 N2 C1 N3 -0.5(3)
N1 C4 C5 C6 -179.5(2)
N2 N1 C4 C3 179.2(2)
N2 N1 C4 C5 -1.1(4)
N2 N1 C2 N3 0.5(3)
N2 N1 C2 N4 -179.5(2)
N4 N5 C3 C8 -178.11(19)
N4 N5 C3 C4 0.8(3)
N5 N4 C2 N1 0.4(3)
N5 N4 C2 N3 -179.6(2)
N5 C3 C4 N1 0.8(3)
N5 C3 C4 C5 -178.9(2)
C8 C3 C4 N1 179.68(19)
C8 C3 C4 C5 -0.1(3)
C8 C9 C10 C11 0.9(3)
C8 C9 C10 O1 -179.3(2)
C3 C8 C9 C10 178.3(2)
C3 C8 C7 C12 -179.2(2)
C3 C8 C7 C6 0.6(3)
C3 C4 C5 C6 0.3(3)
C4 N1 N2 C1 179.1(2)
C4 N1 C2 N3 -178.7(2)
C4 N1 C2 N4 1.2(3)
C9 C8 C3 N5 -0.5(3)
C9 C8 C3 C4 -179.5(2)
C9 C8 C7 C12 -0.1(3)
C9 C8 C7 C6 179.7(2)
C12 C11 C10 C9 -0.2(4)
C12 C11 C10 O1 180.0(2)
C11 C12 C7 C8 0.8(3)
C11 C12 C7 C6 -179.0(2)
C7 C8 C3 N5 178.54(19)
C7 C8 C3 C4 -0.4(3)
C7 C8 C9 C10 -0.7(3)
C7 C12 C11 C10 -0.7(4)
C7 C6 C5 C4 0.0(4)
C2 N1 N2 C1 0.0(3)
C2 N1 C4 C3 -1.8(3)
C2 N1 C4 C5 178.0(2)
C2 N3 C1 N2 0.8(3)
C2 N4 N5 C3 -1.4(3)
C5 C6 C7 C8 -0.5(4)
C5 C6 C7 C12 179.4(2)
C1 N3 C2 N1 -0.7(3)
C1 N3 C2 N4 179.3(2)
